data_4032048
loop_
_publ_author_name
'Kotha, Sambasivarao'
'Gunta, Rama'

_publ_section_title
;
 Bridgehead vicinal diallylation of norbornene derivatives and extension
 to propellane derivatives via ring-closing metathesis.
;
_journal_name_full 'Beilstein journal of organic chemistry'
_journal_page_first 1877
_journal_page_last 1883
_journal_paper_doi 10.3762/bjoc.12.177
_journal_volume 12
_journal_year 2016
_chemical_formula_moiety 'C23 H22 O2'
_chemical_formula_sum 'C23 H22 O2'
_chemical_formula_weight 330.40
_space_group_crystal_system orthorhombic
_space_group_IT_number 62
_space_group_name_Hall '-P 2ac 2n'
_space_group_name_H-M_alt 'P n m a'
_symmetry_space_group_name_Hall '-P 2ac 2n'
_symmetry_space_group_name_H-M 'P n m a'
_atom_sites_solution_hydrogens geom
_audit_creation_date 2016-01-14
_audit_creation_method
;
Olex2 1.2-alpha
(compiled 2015.10.28 svn.r3245 for OlexSys, GUI svn.r5128)
;
_cell_angle_alpha 90
_cell_angle_beta 90
_cell_angle_gamma 90
_cell_formula_units_Z 4
_cell_length_a 14.630(7)
_cell_length_b 11.834(6)
_cell_length_c 10.513(5)
_cell_measurement_reflns_used 2844
_cell_measurement_temperature 150
_cell_measurement_theta_max 29.0
_cell_measurement_theta_min 3.4
_cell_volume 1820.1(15)
_computing_cell_refinement
;
CrystalClear-SM Expert 2.1 b28 (Rigaku, 2013)
;
_computing_data_collection
;
CrystalClear-SM Expert 2.1 b28 (Rigaku, 2013)
;
_computing_data_reduction
;
CrystalClear-SM Expert 2.1 b28 (Rigaku, 2013)
;
_computing_molecular_graphics 'Olex2 (Dolomanov et al., 2009)'
_computing_publication_material 'Olex2 (Dolomanov et al., 2009)'
_computing_structure_refinement 'ShelXL (Sheldrick, 2015)'
_computing_structure_solution 'ShelXT (Sheldrick, 2015)'
_diffrn_ambient_temperature 150
_diffrn_detector_area_resol_mean 28.5714
_diffrn_measured_fraction_theta_full 0.992
_diffrn_measured_fraction_theta_max 0.992
_diffrn_measurement_details
;
scan:
    Number of images: 192
               Slice: -109.0000 - -13.0000
         Image width: 0.5000
            Exp time: 8.0000
       Rotation axis: Omega
               Omega: 0.0000
               Kappa: -72.0000
                 Phi: 36.0000
                 XTD: 45.0803
              2theta: -19.8999
scan:
    Number of images: 190
               Slice: -78.0000 - 17.0000
         Image width: 0.5000
            Exp time: 8.0000
       Rotation axis: Omega
               Omega: 0.0000
               Kappa: -72.0000
                 Phi: -108.0000
                 XTD: 45.0803
              2theta: -19.8999
scan:
    Number of images: 34
               Slice: -36.0000 - -19.0000
         Image width: 0.5000
            Exp time: 8.0000
       Rotation axis: Omega
               Omega: 0.0000
               Kappa: -72.0000
                 Phi: 108.0000
                 XTD: 45.0803
              2theta: -19.8999
;
_diffrn_measurement_device_type 'Rigaku Saturn724'
_diffrn_radiation_type MoK\a
_diffrn_radiation_wavelength 0.71075
_diffrn_reflns_av_R_equivalents 0.0298
_diffrn_reflns_av_unetI/netI 0.0254
_diffrn_reflns_Laue_measured_fraction_full 0.992
_diffrn_reflns_Laue_measured_fraction_max 0.992
_diffrn_reflns_limit_h_max 17
_diffrn_reflns_limit_h_min -15
_diffrn_reflns_limit_k_max 7
_diffrn_reflns_limit_k_min -14
_diffrn_reflns_limit_l_max 12
_diffrn_reflns_limit_l_min -11
_diffrn_reflns_number 6567
_diffrn_reflns_point_group_measured_fraction_full 0.992
_diffrn_reflns_point_group_measured_fraction_max 0.992
_diffrn_reflns_theta_full 24.991
_diffrn_reflns_theta_max 24.991
_diffrn_reflns_theta_min 3.393
_exptl_absorpt_coefficient_mu 0.075
_exptl_absorpt_correction_T_max 1.000
_exptl_absorpt_correction_T_min 0.784
_exptl_absorpt_correction_type numerical
_exptl_absorpt_process_details 'NUMABS (Rigaku, 1999)'
_exptl_crystal_colour Colorless
_exptl_crystal_density_diffrn 1.206
_exptl_crystal_description Prism
_exptl_crystal_F_000 704
_exptl_crystal_size_max 0.2
_exptl_crystal_size_mid 0.2
_exptl_crystal_size_min 0.2
_refine_diff_density_max 0.247
_refine_diff_density_min -0.144
_refine_diff_density_rms 0.034
_refine_ls_extinction_method none
_refine_ls_goodness_of_fit_ref 1.097
_refine_ls_hydrogen_treatment constr
_refine_ls_matrix_type full
_refine_ls_number_parameters 118
_refine_ls_number_reflns 1680
_refine_ls_number_restraints 0
_refine_ls_restrained_S_all 1.097
_refine_ls_R_factor_all 0.0499
_refine_ls_R_factor_gt 0.0429
_refine_ls_shift/su_max 0.000
_refine_ls_shift/su_mean 0.000
_refine_ls_structure_factor_coef Fsqd
_refine_ls_weighting_details 'w=1/[\s^2^(Fo^2^)+(0.0426P)^2^+0.5239P] where P=(Fo^2^+2Fc^2^)/3'
_refine_ls_weighting_scheme calc
_refine_ls_wR_factor_gt 0.0959
_refine_ls_wR_factor_ref 0.1003
_reflns_Friedel_coverage 0.000
_reflns_number_gt 1484
_reflns_number_total 1680
_reflns_threshold_expression 'I > 2\s(I)'
_cod_data_source_file 2b-shelxl.cif
_cod_data_source_block shelxl
_cod_depositor_comments 'Adding full bibliography for 4032046--4032049.cif.'
_cod_database_code 4032048
_shelx_space_group_comment
;
The symmetry employed for this shelxl refinement is uniquely defined
by the following loop, which should always be used as a source of
symmetry information in preference to the above space-group names.
They are only intended as comments.
;
_olex2_refinement_description
;
1. Fixed Uiso
 At 1.2 times of:
  All C(H) groups, All C(H,H) groups
2. Others
 Fixed Sof: H00C(0.5) H00D(0.5) H00G(0.5) H00H(0.5)
3.a Ternary CH refined with riding coordinates:
 C007(H007)
3.b Secondary CH2 refined with riding coordinates:
 C008(H00A,H00B), C00A(H00C,H00D), C00D(H00G,H00H)
3.c Aromatic/amide H refined with riding coordinates:
 C003(H003), C004(H004), C00B(H00E), C00C(H00F)
3.d X=CH2 refined with riding coordinates:
 C00E(H00I,H00J)
;
_shelx_shelxl_version_number 2014/7
_olex2_submission_special_instructions 'No special instructions were received'

loop_
_space_group_symop_operation_xyz
'x, y, z'
'-x+1/2, -y, z+1/2'
'-x, y+1/2, -z'
'x+1/2, -y+1/2, -z+1/2'
'-x, -y, -z'
'x-1/2, y, -z-1/2'
'x, -y-1/2, z'
'-x-1/2, y-1/2, z-1/2'

loop_
_atom_site_label
_atom_site_type_symbol
_atom_site_fract_x
_atom_site_fract_y
_atom_site_fract_z
_atom_site_U_iso_or_equiv
_atom_site_adp_type
_atom_site_occupancy
_atom_site_site_symmetry_order
_atom_site_calc_flag
_atom_site_refinement_flags_posn
_atom_site_refinement_flags_adp
_atom_site_refinement_flags_occupancy
O001 O 0.70590(7) 0.53860(9) 0.29968(10) 0.0346(3) Uani 1 1 d . . .
C002 C 0.71464(9) 0.69088(11) 0.44239(12) 0.0208(3) Uani 1 1 d . . .
C003 C 0.75747(9) 0.63226(12) 0.54109(13) 0.0250(3) Uani 1 1 d . . .
H003 H 0.7585 0.5520 0.5407 0.030 Uiso 1 1 calc R . .
C004 C 0.79836(9) 0.69115(12) 0.63934(13) 0.0270(4) Uani 1 1 d . . .
H004 H 0.8266 0.6512 0.7072 0.032 Uiso 1 1 calc R . .
C005 C 0.67523(9) 0.63040(12) 0.33140(13) 0.0237(3) Uani 1 1 d . . .
C006 C 0.59222(9) 0.68215(11) 0.26501(12) 0.0232(3) Uani 1 1 d . . .
C007 C 0.59659(9) 0.65467(14) 0.11871(13) 0.0285(4) Uani 1 1 d . . .
H007 H 0.6165 0.5764 0.0960 0.034 Uiso 1 1 calc R . .
C008 C 0.50793(10) 0.62736(13) 0.33186(14) 0.0298(4) Uani 1 1 d . . .
H00A H 0.5095 0.6475 0.4232 0.036 Uiso 1 1 calc R . .
H00B H 0.4516 0.6604 0.2953 0.036 Uiso 1 1 calc R . .
C009 C 0.65935(15) 0.7500 0.07457(18) 0.0306(5) Uani 1 2 d S T P
C00A C 0.76174(15) 0.7500 0.0842(2) 0.0351(6) Uani 1 2 d S T P
H00C H 0.7921 0.6794 0.1120 0.042 Uiso 0.5 1 calc R . .
H00D H 0.7921 0.8206 0.1120 0.042 Uiso 0.5 1 calc R . .
C00B C 0.50245(12) 0.50100(14) 0.32050(15) 0.0373(4) Uani 1 1 d . . .
H00E H 0.5500 0.4574 0.3575 0.045 Uiso 1 1 calc R . .
C00C C 0.50717(10) 0.69404(15) 0.05942(14) 0.0374(4) Uani 1 1 d . . .
H00F H 0.4598 0.6468 0.0280 0.045 Uiso 1 1 calc R . .
C00D C 0.71428(15) 0.7500 -0.0452(2) 0.0413(6) Uani 1 2 d S T P
H00G H 0.7160 0.8205 -0.0958 0.050 Uiso 0.5 1 calc R . .
H00H H 0.7160 0.6795 -0.0958 0.050 Uiso 0.5 1 calc R . .
C00E C 0.43566(13) 0.44696(16) 0.26234(19) 0.0531(5) Uani 1 1 d . . .
H00I H 0.3871 0.4882 0.2244 0.064 Uiso 1 1 calc R . .
H00J H 0.4361 0.3668 0.2584 0.064 Uiso 1 1 calc R . .

loop_
_atom_site_aniso_label
_atom_site_aniso_U_11
_atom_site_aniso_U_22
_atom_site_aniso_U_33
_atom_site_aniso_U_23
_atom_site_aniso_U_13
_atom_site_aniso_U_12
O001 0.0351(6) 0.0256(6) 0.0431(6) -0.0112(5) -0.0051(5) 0.0055(5)
C002 0.0178(7) 0.0217(7) 0.0230(7) -0.0002(6) 0.0039(5) 0.0000(6)
C003 0.0263(8) 0.0196(7) 0.0290(7) 0.0033(6) 0.0031(6) 0.0018(6)
C004 0.0271(8) 0.0326(8) 0.0213(7) 0.0051(6) 0.0007(6) 0.0014(6)
C005 0.0236(8) 0.0204(7) 0.0272(7) -0.0013(6) 0.0044(6) -0.0022(6)
C006 0.0191(8) 0.0266(8) 0.0240(7) -0.0026(6) 0.0011(5) -0.0017(6)
C007 0.0233(8) 0.0374(8) 0.0248(7) -0.0060(7) 0.0009(6) -0.0008(7)
C008 0.0245(8) 0.0326(8) 0.0321(8) -0.0019(6) 0.0058(6) -0.0047(7)
C009 0.0236(12) 0.0471(14) 0.0212(10) 0.000 -0.0005(8) 0.000
C00A 0.0214(12) 0.0501(14) 0.0336(12) 0.000 0.0023(9) 0.000
C00B 0.0322(9) 0.0340(9) 0.0456(9) 0.0010(7) 0.0083(7) -0.0062(7)
C00C 0.0240(8) 0.0615(10) 0.0265(7) -0.0046(7) -0.0043(6) -0.0053(7)
C00D 0.0313(13) 0.0653(17) 0.0273(11) 0.000 0.0054(10) 0.000
C00E 0.0464(12) 0.0404(10) 0.0725(13) -0.0088(9) 0.0044(10) -0.0130(9)

loop_
_atom_type_symbol
_atom_type_description
_atom_type_scat_dispersion_real
_atom_type_scat_dispersion_imag
_atom_type_scat_source
C C 0.0033 0.0016 'International Tables Vol C Tables 4.2.6.8 and 6.1.1.4'
H H 0.0000 0.0000 'International Tables Vol C Tables 4.2.6.8 and 6.1.1.4'
O O 0.0106 0.0060 'International Tables Vol C Tables 4.2.6.8 and 6.1.1.4'

loop_
_geom_angle_atom_site_label_1
_geom_angle_atom_site_label_2
_geom_angle_atom_site_label_3
_geom_angle
_geom_angle_site_symmetry_1
_geom_angle_site_symmetry_3
C002 C002 C005 118.80(8) 7_575 .
C003 C002 C002 119.78(8) . 7_575
C003 C002 C005 121.23(13) . .
C002 C003 H003 120.0 . .
C004 C003 C002 119.93(14) . .
C004 C003 H003 120.0 . .
C003 C004 C004 120.28(8) . 7_575
C003 C004 H004 119.9 . .
C004 C004 H004 119.9 7_575 .
O001 C005 C002 120.01(13) . .
O001 C005 C006 121.56(13) . .
C002 C005 C006 118.30(12) . .
C005 C006 C006 113.62(7) . 7_575
C005 C006 C007 109.35(11) . .
C005 C006 C008 104.81(12) . .
C007 C006 C006 101.93(8) . 7_575
C008 C006 C006 114.55(8) . 7_575
C008 C006 C007 112.74(11) . .
C006 C007 H007 115.9 . .
C009 C007 C006 99.72(12) . .
C009 C007 H007 115.9 . .
C00C C007 C006 107.59(12) . .
C00C C007 H007 115.9 . .
C00C C007 C009 99.57(13) . .
C006 C008 H00A 108.6 . .
C006 C008 H00B 108.6 . .
H00A C008 H00B 107.5 . .
C00B C008 C006 114.83(12) . .
C00B C008 H00A 108.6 . .
C00B C008 H00B 108.6 . .
C007 C009 C007 95.27(17) . 7_575
C00A C009 C007 125.42(11) . 7_575
C00A C009 C007 125.42(11) . .
C00D C009 C007 125.43(10) . .
C00D C009 C007 125.44(10) . 7_575
C00D C009 C00A 61.31(14) . .
C009 C00A H00C 117.9 . .
C009 C00A H00D 117.9 . .
C009 C00A C00D 59.10(14) . .
H00C C00A H00D 115.0 . .
C00D C00A H00C 117.9 . .
C00D C00A H00D 117.9 . .
C008 C00B H00E 118.0 . .
C00E C00B C008 124.01(17) . .
C00E C00B H00E 118.0 . .
C007 C00C H00F 126.1 . .
C00C C00C C007 107.82(9) 7_575 .
C00C C00C H00F 126.1 7_575 .
C009 C00D C00A 59.59(14) . .
C009 C00D H00G 117.8 . .
C009 C00D H00H 117.8 . .
C00A C00D H00G 117.8 . .
C00A C00D H00H 117.8 . .
H00G C00D H00H 115.0 . .
C00B C00E H00I 120.0 . .
C00B C00E H00J 120.0 . .
H00I C00E H00J 120.0 . .

loop_
_geom_bond_atom_site_label_1
_geom_bond_atom_site_label_2
_geom_bond_distance
_geom_bond_site_symmetry_2
O001 C005 1.2218(17) .
C002 C002 1.399(3) 7_575
C002 C003 1.3966(19) .
C002 C005 1.4854(19) .
C003 H003 0.9500 .
C003 C004 1.382(2) .
C004 C004 1.393(3) 7_575
C004 H004 0.9500 .
C005 C006 1.529(2) .
C006 C006 1.606(3) 7_575
C006 C007 1.573(2) .
C006 C008 1.561(2) .
C007 H007 1.0000 .
C007 C009 1.527(2) .
C007 C00C 1.522(2) .
C008 H00A 0.9900 .
C008 H00B 0.9900 .
C008 C00B 1.502(2) .
C009 C007 1.527(2) 7_575
C009 C00A 1.501(3) .
C009 C00D 1.494(3) .
C00A H00C 0.9900 .
C00A H00D 0.9900 .
C00A C00D 1.527(3) .
C00B H00E 0.9500 .
C00B C00E 1.318(2) .
C00C C00C 1.325(4) 7_575
C00C H00F 0.9500 .
C00D H00G 0.9900 .
C00D H00H 0.9900 .
C00E H00I 0.9500 .
C00E H00J 0.9500 .

loop_
_geom_torsion_atom_site_label_1
_geom_torsion_atom_site_label_2
_geom_torsion_atom_site_label_3
_geom_torsion_atom_site_label_4
_geom_torsion
_geom_torsion_site_symmetry_1
_geom_torsion_site_symmetry_4
O001 C005 C006 C006 -150.50(11) . 7_575
O001 C005 C006 C007 -37.38(18) . .
O001 C005 C006 C008 83.72(16) . .
C002 C002 C003 C004 1.04(16) 7_575 .
C002 C002 C005 O001 148.68(10) 7_575 .
C002 C002 C005 C006 -35.38(14) 7_575 .
C002 C003 C004 C004 -1.05(16) . 7_575
C002 C005 C006 C006 33.63(13) . 7_575
C002 C005 C006 C007 146.75(12) . .
C002 C005 C006 C008 -92.15(14) . .
C003 C002 C005 O001 -26.4(2) . .
C003 C002 C005 C006 149.51(13) . .
C005 C002 C003 C004 176.10(12) . .
C005 C006 C007 C009 -83.90(14) . .
C005 C006 C007 C00C 172.74(12) . .
C005 C006 C008 C00B -60.84(16) . .
C006 C006 C007 C009 36.64(10) 7_575 .
C006 C006 C007 C00C -66.72(11) 7_575 .
C006 C006 C008 C00B 173.96(10) 7_575 .
C006 C007 C009 C007 -60.06(15) . 7_575
C006 C007 C009 C00A 81.18(19) . .
C006 C007 C009 C00D 158.65(17) . .
C006 C007 C00C C00C 70.75(10) . 7_575
C006 C008 C00B C00E -117.18(18) . .
C007 C006 C008 C00B 58.00(17) . .
C007 C009 C00A C00D -114.95(15) 7_575 .
C007 C009 C00A C00D 114.95(15) . .
C007 C009 C00D C00A 114.93(16) 7_575 .
C007 C009 C00D C00A -114.92(16) . .
C008 C006 C007 C009 159.94(12) . .
C008 C006 C007 C00C 56.57(16) . .
C009 C007 C00C C00C -32.72(10) . 7_575
C00C C007 C009 C007 49.80(15) . 7_575
C00C C007 C009 C00A -168.95(16) . .
C00C C007 C009 C00D -91.48(19) . .
